data_2020295
loop_
_publ_author_name
'Acosta, Lina M.'
'Jurado, Jorge'
'Palma, Alirio'
'Cobo, Justo'
'Glidewell, Christopher'

_publ_section_title
;
 Five closely related
 4-chloro-6,11-dihydro-5<i>H</i>-benzo[<i>b</i>]pyrimido[5,4-<i>f</i>]azepines:
 similar molecular structures but different supramolecular assemblies
;
_journal_coeditor_code YF3094
_journal_issue 12
_journal_name_full 'Acta Crystallographica Section C'
_journal_page_first
;
;
_journal_paper_doi 10.1107/S2053229615020811
_journal_volume 71
_journal_year 2015
_chemical_formula_iupac 'C14 H14 Cl N3 O'
_chemical_formula_moiety 'C14 H14 Cl N3 O'
_chemical_formula_sum 'C14 H14 Cl N3 O'
_chemical_formula_weight 275.73
_chemical_name_systematic
(6<i>RS</i>)-4-Chloro-8-hydroxy-6,11-dimethyl-6,11-dihydro-5<i>H</i>-benzo[<i>b</i>]pyrimido[5,4-<i>f</i>]azepine
_space_group_crystal_system monoclinic
_space_group_IT_number 14
_space_group_name_Hall '-P 2ybc'
_space_group_name_H-M_alt 'P 1 21/c 1'
_symmetry_space_group_name_Hall '-P 2ybc'
_symmetry_space_group_name_H-M 'P 1 21/c 1'
_atom_sites_solution_hydrogens mixed
_audit_creation_method SHELXL2014
_cell_angle_alpha 90
_cell_angle_beta 116.216(6)
_cell_angle_gamma 90
_cell_formula_units_Z 4
_cell_length_a 8.0251(7)
_cell_length_b 21.5510(17)
_cell_length_c 8.0709(6)
_cell_measurement_reflns_used 2874
_cell_measurement_temperature 120(2)
_cell_measurement_theta_max 27.500
_cell_measurement_theta_min 2.968
_cell_volume 1252.27(19)
_computing_cell_refinement
;
DIRAX/LSQ (Duisenberg <i>et al.</i>,  2000)
;
_computing_data_collection
;
COLLECT (Nonius, 1999)
;
_computing_data_reduction
;
EVALCCD (Duisenberg <i>et al.</i>,  2003)
;
_computing_molecular_graphics
;
PLATON (Spek, 2009)
;
_computing_publication_material
;
SHELXL2014 (Sheldrick, 2015) and PLATON (Spek, 2009)
;
_computing_structure_refinement
;
SHELXL2014 (Sheldrick, 2015)
;
_computing_structure_solution
;
SHELXS97 (Sheldrick, 2008)
;
_diffrn_ambient_temperature 120(2)
_diffrn_detector_area_resol_mean 9.091
_diffrn_measured_fraction_theta_full 0.997
_diffrn_measured_fraction_theta_max 0.997
_diffrn_measurement_device_type 'Bruker Nonius KappaCCD area-detector'
_diffrn_measurement_method '\f and \w'
_diffrn_radiation_monochromator graphite
_diffrn_radiation_source 'Bruker Nonius FR591 rotating anode'
_diffrn_radiation_type MoK\a
_diffrn_radiation_wavelength 0.71073
_diffrn_reflns_av_R_equivalents 0.0687
_diffrn_reflns_limit_h_max 10
_diffrn_reflns_limit_h_min -10
_diffrn_reflns_limit_k_max 25
_diffrn_reflns_limit_k_min -28
_diffrn_reflns_limit_l_max 10
_diffrn_reflns_limit_l_min -10
_diffrn_reflns_number 22327
_diffrn_reflns_theta_full 25.242
_diffrn_reflns_theta_max 27.500
_diffrn_reflns_theta_min 3.390
_diffrn_standards_decay_% 0
_diffrn_standards_interval_count 0
_diffrn_standards_interval_time 0
_diffrn_standards_number 0
_exptl_absorpt_coefficient_mu 0.300
_exptl_absorpt_correction_T_max 0.953
_exptl_absorpt_correction_T_min 0.761
_exptl_absorpt_correction_type multi-scan
_exptl_absorpt_process_details
;
(SADABS; Sheldrick, 2003)
;
_exptl_crystal_colour colourless
_exptl_crystal_density_diffrn 1.462
_exptl_crystal_description needle
_exptl_crystal_F_000 576
_exptl_crystal_size_max 0.320
_exptl_crystal_size_mid 0.180
_exptl_crystal_size_min 0.160
_refine_diff_density_max 0.338
_refine_diff_density_min -0.283
_refine_ls_extinction_method none
_refine_ls_goodness_of_fit_ref 1.136
_refine_ls_hydrogen_treatment mixed
_refine_ls_matrix_type full
_refine_ls_number_parameters 177
_refine_ls_number_reflns 2870
_refine_ls_number_restraints 0
_refine_ls_restrained_S_all 1.136
_refine_ls_R_factor_all 0.0729
_refine_ls_R_factor_gt 0.0461
_refine_ls_shift/su_max 0.000
_refine_ls_shift/su_mean 0.000
_refine_ls_structure_factor_coef Fsqd
_refine_ls_weighting_details 'w = 1/[\s^2^(Fo^2^)+(0.0280P)^2^+1.1981P] where P=(Fo^2^+2Fc^2^)/3'
_refine_ls_weighting_scheme calc
_refine_ls_wR_factor_gt 0.0937
_refine_ls_wR_factor_ref 0.1040
_reflns_number_gt 2154
_reflns_number_total 2870
_reflns_threshold_expression I>2\s(I)
_cod_data_source_file yf3094sup1.cif
_cod_data_source_block II
_cod_database_code 2020295
_shelx_space_group_comment
;
The symmetry employed for this shelxl refinement is uniquely defined
by the following loop, which should always be used as a source of
symmetry information in preference to the above space-group names.
They are only intended as comments.
;
_shelx_estimated_absorpt_t_min 0.910
_shelx_estimated_absorpt_t_max 0.954
_shelxl_version_number 2.014

loop_
_space_group_symop_operation_xyz
'x, y, z'
'-x, y+1/2, -z+1/2'
'-x, -y, -z'
'x, -y-1/2, z-1/2'

loop_
_atom_site_type_symbol
_atom_site_label
_atom_site_fract_x
_atom_site_fract_y
_atom_site_fract_z
_atom_site_U_iso_or_equiv
_atom_site_adp_type
_atom_site_calc_flag
_atom_site_occupancy
N N1 0.7799(2) 0.54817(8) 0.8058(3) 0.0204(4) Uani d 1
C C2 0.7396(3) 0.49672(10) 0.8689(3) 0.0229(5) Uani d 1
H H2 0.8413 0.4707 0.9419 0.027 Uiso calc 1
N N3 0.5710(3) 0.47716(8) 0.8412(3) 0.0212(4) Uani d 1
C C4 0.4323(3) 0.51420(10) 0.7314(3) 0.0191(4) Uani d 1
Cl Cl4 0.21309(7) 0.48684(3) 0.68991(8) 0.02518(15) Uani d 1
C C4a 0.4491(3) 0.56917(10) 0.6523(3) 0.0179(4) Uani d 1
C C5 0.2784(3) 0.60396(10) 0.5204(3) 0.0209(5) Uani d 1
H H5A 0.2355 0.6306 0.5939 0.025 Uiso calc 1
H H5B 0.1790 0.5733 0.4544 0.025 Uiso calc 1
C C6 0.3015(3) 0.64482(10) 0.3761(3) 0.0190(5) Uani d 1
H H6 0.3759 0.6212 0.3253 0.023 Uiso calc 1
C C6a 0.4080(3) 0.70266(10) 0.4681(3) 0.0170(4) Uani d 1
C C7 0.3298(3) 0.76142(10) 0.4257(3) 0.0185(4) Uani d 1
H H7 0.2058 0.7657 0.3328 0.022 Uiso calc 1
C C8 0.4274(3) 0.81422(10) 0.5151(3) 0.0190(5) Uani d 1
C C9 0.6064(3) 0.80834(10) 0.6554(3) 0.0210(5) Uani d 1
H H9 0.6735 0.8439 0.7200 0.025 Uiso calc 1
C C10 0.6862(3) 0.74989(10) 0.7003(3) 0.0210(5) Uani d 1
H H10 0.8083 0.7457 0.7971 0.025 Uiso calc 1
C C10a 0.5907(3) 0.69728(10) 0.6061(3) 0.0178(4) Uani d 1
N N11 0.6892(2) 0.63914(8) 0.6432(3) 0.0188(4) Uani d 1
C C11a 0.6369(3) 0.58616(10) 0.7010(3) 0.0184(4) Uani d 1
C C61 0.1098(3) 0.65751(11) 0.2182(3) 0.0226(5) Uani d 1
H H61A 0.0313 0.6776 0.2671 0.034 Uiso calc 1
H H61B 0.0528 0.6182 0.1590 0.034 Uiso calc 1
H H61C 0.1224 0.6848 0.1273 0.034 Uiso calc 1
O O81 0.3389(2) 0.86969(7) 0.4575(2) 0.0228(4) Uani d 1
H H81 0.400(4) 0.8997(13) 0.533(4) 0.034 Uiso d 1
C C111 0.8832(3) 0.64225(10) 0.6705(3) 0.0218(5) Uani d 1
H H11A 0.9658 0.6488 0.8017 0.033 Uiso calc 1
H H11B 0.8968 0.6768 0.5983 0.033 Uiso calc 1
H H11C 0.9159 0.6033 0.6295 0.033 Uiso calc 1

loop_
_atom_site_aniso_label
_atom_site_aniso_U_11
_atom_site_aniso_U_22
_atom_site_aniso_U_33
_atom_site_aniso_U_12
_atom_site_aniso_U_13
_atom_site_aniso_U_23
N1 0.0166(9) 0.0176(9) 0.0234(10) 0.0011(7) 0.0054(8) -0.0008(8)
C2 0.0194(11) 0.0176(11) 0.0273(13) 0.0034(8) 0.0064(10) -0.0010(9)
N3 0.0211(9) 0.0160(9) 0.0243(10) 0.0007(7) 0.0081(8) -0.0005(7)
C4 0.0155(10) 0.0182(10) 0.0217(11) -0.0030(8) 0.0063(9) -0.0047(9)
Cl4 0.0183(3) 0.0244(3) 0.0289(3) -0.0055(2) 0.0068(2) 0.0026(2)
C4a 0.0158(10) 0.0173(10) 0.0186(11) 0.0000(8) 0.0058(9) -0.0027(8)
C5 0.0131(10) 0.0216(11) 0.0247(12) -0.0003(8) 0.0055(9) 0.0017(9)
C6 0.0160(10) 0.0183(11) 0.0195(11) 0.0013(8) 0.0049(9) -0.0006(8)
C6a 0.0160(10) 0.0185(10) 0.0165(11) -0.0014(8) 0.0072(9) -0.0017(8)
C7 0.0150(10) 0.0210(11) 0.0175(11) 0.0001(8) 0.0052(9) -0.0009(8)
C8 0.0209(11) 0.0174(11) 0.0211(12) 0.0023(8) 0.0116(9) 0.0012(9)
C9 0.0224(11) 0.0168(10) 0.0224(12) -0.0043(9) 0.0086(10) -0.0035(9)
C10 0.0149(10) 0.0215(11) 0.0227(12) -0.0006(8) 0.0047(9) 0.0006(9)
C10a 0.0176(10) 0.0161(10) 0.0201(11) 0.0013(8) 0.0087(9) 0.0020(8)
N11 0.0131(8) 0.0174(9) 0.0231(10) 0.0003(7) 0.0056(8) 0.0012(7)
C11a 0.0157(10) 0.0184(10) 0.0199(11) 0.0009(8) 0.0069(9) -0.0033(9)
C61 0.0184(10) 0.0215(11) 0.0217(12) -0.0004(9) 0.0031(9) -0.0031(9)
O81 0.0228(8) 0.0154(8) 0.0248(9) 0.0018(6) 0.0055(7) -0.0006(7)
C111 0.0142(10) 0.0239(11) 0.0245(13) -0.0011(9) 0.0060(9) 0.0002(9)

loop_
_atom_type_symbol
_atom_type_description
_atom_type_scat_dispersion_real
_atom_type_scat_dispersion_imag
_atom_type_scat_source
C C 0.0033 0.0016 'International Tables Vol C Tables 4.2.6.8 and 6.1.1.4'
H H 0.0000 0.0000 'International Tables Vol C Tables 4.2.6.8 and 6.1.1.4'
Cl Cl 0.1484 0.1585 'International Tables Vol C Tables 4.2.6.8 and 6.1.1.4'
N N 0.0061 0.0033 'International Tables Vol C Tables 4.2.6.8 and 6.1.1.4'
O O 0.0106 0.0060 'International Tables Vol C Tables 4.2.6.8 and 6.1.1.4'

loop_
_geom_angle_atom_site_label_1
_geom_angle_atom_site_label_2
_geom_angle_atom_site_label_3
_geom_angle
C2 N1 C11a 117.63(19)
N1 C2 N3 127.1(2)
N1 C2 H2 116.5
N3 C2 H2 116.5
C4 N3 C2 113.98(19)
N3 C4 C4a 126.57(19)
N3 C4 Cl4 113.55(16)
C4a C4 Cl4 119.88(16)
C4 C4a C11a 113.56(19)
C4 C4a C5 120.56(19)
C11a C4a C5 125.81(19)
C4a C5 C6 116.30(17)
C4a C5 H5A 108.2
C6 C5 H5A 108.2
C4a C5 H5B 108.2
C6 C5 H5B 108.2
H5A C5 H5B 107.4
C6a C6 C61 113.92(18)
C6a C6 C5 109.41(18)
C61 C6 C5 108.70(18)
C6a C6 H6 108.2
C61 C6 H6 108.2
C5 C6 H6 108.2
C7 C6a C10a 118.17(19)
C7 C6a C6 122.49(19)
C10a C6a C6 119.31(19)
C6a C7 C8 122.01(19)
C6a C7 H7 119.0
C8 C7 H7 119.0
O81 C8 C9 123.7(2)
O81 C8 C7 116.88(19)
C9 C8 C7 119.5(2)
C10 C9 C8 119.2(2)
C10 C9 H9 120.4
C8 C9 H9 120.4
C9 C10 C10a 121.2(2)
C9 C10 H10 119.4
C10a C10 H10 119.4
C10 C10a C6a 119.8(2)
C10 C10a N11 118.42(19)
C6a C10a N11 121.53(19)
C11a N11 C10a 125.08(17)
C11a N11 C111 116.72(17)
C10a N11 C111 115.95(17)
N1 C11a N11 114.46(18)
N1 C11a C4a 121.0(2)
N11 C11a C4a 124.46(19)
C6 C61 H61A 109.5
C6 C61 H61B 109.5
H61A C61 H61B 109.5
C6 C61 H61C 109.5
H61A C61 H61C 109.5
H61B C61 H61C 109.5
C8 O81 H81 111.2(18)
N11 C111 H11A 109.5
N11 C111 H11B 109.5
H11A C111 H11B 109.5
N11 C111 H11C 109.5
H11A C111 H11C 109.5
H11B C111 H11C 109.5

loop_
_geom_bond_atom_site_label_1
_geom_bond_atom_site_label_2
_geom_bond_distance
N1 C2 1.319(3)
N1 C11a 1.358(3)
C2 N3 1.338(3)
C2 H2 0.9500
N3 C4 1.338(3)
C4 C4a 1.380(3)
C4 Cl4 1.742(2)
C4a C11a 1.427(3)
C4a C5 1.511(3)
C5 C6 1.535(3)
C5 H5A 0.9900
C5 H5B 0.9900
C6 C6a 1.508(3)
C6 C61 1.528(3)
C6 H6 1.0000
C6a C7 1.387(3)
C6a C10a 1.400(3)
C7 C8 1.389(3)
C7 H7 0.9500
C8 O81 1.363(3)
C8 C9 1.387(3)
C9 C10 1.387(3)
C9 H9 0.9500
C10 C10a 1.391(3)
C10 H10 0.9500
C10a N11 1.441(3)
N11 C11a 1.367(3)
N11 C111 1.475(3)
C61 H61A 0.9800
C61 H61B 0.9800
C61 H61C 0.9800
O81 H81 0.88(3)
C111 H11A 0.9800
C111 H11B 0.9800
C111 H11C 0.9800

loop_
_geom_hbond_atom_site_label_D
_geom_hbond_atom_site_label_H
_geom_hbond_atom_site_label_A
_geom_hbond_site_symmetry_A
_geom_hbond_distance_DH
_geom_hbond_distance_HA
_geom_hbond_distance_DA
_geom_hbond_angle_DHA
_geom_hbond_publ_flag
O81 H81 N3 2_656 0.88(3) 1.91(3) 2.737(2) 156(3) no

loop_
_geom_torsion_atom_site_label_1
_geom_torsion_atom_site_label_2
_geom_torsion_atom_site_label_3
_geom_torsion_atom_site_label_4
_geom_torsion
C11a N1 C2 N3 0.0(4)
N1 C2 N3 C4 2.6(3)
C2 N3 C4 C4a -1.7(3)
C2 N3 C4 Cl4 177.86(16)
N3 C4 C4a C11a -1.4(3)
Cl4 C4 C4a C11a 179.07(16)
N3 C4 C4a C5 175.8(2)
Cl4 C4 C4a C5 -3.7(3)
C4 C4a C5 C6 -152.9(2)
C11a C4a C5 C6 23.9(3)
C4a C5 C6 C6a -74.6(2)
C4a C5 C6 C61 160.39(19)
C61 C6 C6a C7 6.7(3)
C5 C6 C6a C7 -115.2(2)
C61 C6 C6a C10a -175.5(2)
C5 C6 C6a C10a 62.6(2)
C10a C6a C7 C8 0.3(3)
C6 C6a C7 C8 178.1(2)
C6a C7 C8 O81 177.69(19)
C6a C7 C8 C9 -2.2(3)
O81 C8 C9 C10 -178.2(2)
C7 C8 C9 C10 1.7(3)
C8 C9 C10 C10a 0.6(3)
C9 C10 C10a C6a -2.5(3)
C9 C10 C10a N11 172.3(2)
C7 C6a C10a C10 2.0(3)
C6 C6a C10a C10 -175.9(2)
C7 C6a C10a N11 -172.61(19)
C6 C6a C10a N11 9.5(3)
C10 C10a N11 C11a 123.6(2)
C6a C10a N11 C11a -61.7(3)
C10 C10a N11 C111 -38.7(3)
C6a C10a N11 C111 136.0(2)
C2 N1 C11a N11 178.83(19)
C2 N1 C11a C4a -3.5(3)
C10a N11 C11a N1 -150.9(2)
C111 N11 C11a N1 11.3(3)
C10a N11 C11a C4a 31.5(3)
C111 N11 C11a C4a -166.2(2)
C4 C4a C11a N1 4.1(3)
C5 C4a C11a N1 -173.0(2)
C4 C4a C11a N11 -178.5(2)
C5 C4a C11a N11 4.4(3)

_cod_database_fobs_code 2020295
